data_7025224
loop_
_publ_author_name
'Calimano, Elisa'
'Tilley, T. Don'

_publ_section_title
;
 Synthesis and reactivity of rhodium and iridium alkene, alkyl and silyl
 complexes supported by a phenyl-substituted PNP pincer ligand.
;
_journal_issue 39
_journal_name_full 'Dalton transactions (Cambridge, England : 2003)'
_journal_page_first 9250
_journal_page_last 9263
_journal_paper_doi 10.1039/b925856f
_journal_volume 39
_journal_year 2010
_chemical_formula_moiety 'C56 H48 N P2 Rh Si'
_chemical_formula_sum 'C56 H48 N P2 Rh Si'
_chemical_formula_weight 927.89
_chemical_name_systematic
;
?
;
_space_group_IT_number 14
_symmetry_cell_setting monoclinic
_symmetry_space_group_name_Hall '-P 2ybc'
_symmetry_space_group_name_H-M 'P 1 21/c 1'
_atom_sites_solution_hydrogens geom
_atom_sites_solution_primary direct
_atom_sites_solution_secondary difmap
_audit_creation_method SHELXL-97
_cell_angle_alpha 90.00
_cell_angle_beta 98.327(2)
_cell_angle_gamma 90.00
_cell_formula_units_Z 4
_cell_length_a 13.1126(5)
_cell_length_b 15.3957(6)
_cell_length_c 25.2088(10)
_cell_measurement_reflns_used 26182
_cell_measurement_temperature 100(2)
_cell_measurement_theta_max 135.871
_cell_measurement_theta_min 6.747
_cell_volume 5035.4(3)
_computing_cell_refinement 'Bruker APEX2 v. 2009.1'
_computing_data_collection 'Bruker APEX2 v. 2009.1'
_computing_data_reduction 'Bruker APEX2 v. 2009.1'
_computing_molecular_graphics Mercury
_computing_publication_material CIFTAB
_computing_structure_refinement 'SHELXL-97 (Sheldrick, 2008)'
_computing_structure_solution 'SHELXS-97 (Sheldrick, 2008)'
_diffrn_ambient_temperature 100(2)
_diffrn_detector_area_resol_mean 8.366
_diffrn_measured_fraction_theta_full 0.881
_diffrn_measured_fraction_theta_max 0.881
_diffrn_measurement_device_type 'Bruker APEX-II CCD'
_diffrn_measurement_method '\f and \w scans'
_diffrn_radiation_monochromator 'HELIOS multilayer mirrors'
_diffrn_radiation_source 'microfocus rotating anode'
_diffrn_radiation_type CuK\a
_diffrn_radiation_wavelength 1.54178
_diffrn_reflns_av_R_equivalents 0.0487
_diffrn_reflns_av_sigmaI/netI 0.0494
_diffrn_reflns_limit_h_max 15
_diffrn_reflns_limit_h_min -15
_diffrn_reflns_limit_k_max 18
_diffrn_reflns_limit_k_min -18
_diffrn_reflns_limit_l_max 27
_diffrn_reflns_limit_l_min -29
_diffrn_reflns_number 25446
_diffrn_reflns_theta_full 68.08
_diffrn_reflns_theta_max 68.08
_diffrn_reflns_theta_min 3.37
_exptl_absorpt_coefficient_mu 3.834
_exptl_absorpt_correction_T_max 0.7004
_exptl_absorpt_correction_T_min 0.5453
_exptl_absorpt_correction_type analytical
_exptl_absorpt_process_details SADABS
_exptl_crystal_colour orange
_exptl_crystal_density_diffrn 1.224
_exptl_crystal_density_method 'not measured'
_exptl_crystal_description block
_exptl_crystal_F_000 1920
_exptl_crystal_size_max 0.18
_exptl_crystal_size_mid 0.12
_exptl_crystal_size_min 0.10
_platon_squeeze_details
;
;
_refine_diff_density_max 0.481
_refine_diff_density_min -0.292
_refine_diff_density_rms 0.067
_refine_ls_extinction_method none
_refine_ls_goodness_of_fit_ref 0.969
_refine_ls_hydrogen_treatment mixed
_refine_ls_matrix_type full
_refine_ls_number_parameters 555
_refine_ls_number_reflns 8114
_refine_ls_number_restraints 0
_refine_ls_restrained_S_all 0.969
_refine_ls_R_factor_all 0.0511
_refine_ls_R_factor_gt 0.0348
_refine_ls_shift/su_max 0.001
_refine_ls_shift/su_mean 0.000
_refine_ls_structure_factor_coef Fsqd
_refine_ls_weighting_details 'calc w=1/[\s^2^(Fo^2^)+(0.0460P)^2^+0.0000P] where P=(Fo^2^+2Fc^2^)/3'
_refine_ls_weighting_scheme calc
_refine_ls_wR_factor_gt 0.0773
_refine_ls_wR_factor_ref 0.0823
_reflns_number_gt 6261
_reflns_number_total 8114
_reflns_threshold_expression >2sigma(I)
_cod_data_source_file b925856f.txt
_cod_data_source_block ec28sqz
_cod_original_sg_symbol_H-M 'P 21/ c'
_cod_database_code 7025224

loop_
_symmetry_equiv_pos_as_xyz
'x, y, z'
'-x, y+1/2, -z+1/2'
'-x, -y, -z'
'x, -y-1/2, z-1/2'

loop_
_atom_site_label
_atom_site_type_symbol
_atom_site_fract_x
_atom_site_fract_y
_atom_site_fract_z
_atom_site_U_iso_or_equiv
_atom_site_adp_type
_atom_site_occupancy
_atom_site_symmetry_multiplicity
_atom_site_calc_flag
_atom_site_refinement_flags
Rh1 Rh 0.670609(16) 0.094707(14) 0.155182(9) 0.01768(7) Uani 1 1 d .
H1 H 0.654(2) 0.0409(19) 0.1055(12) 0.021 Uiso 1 1 d .
Si1 Si 0.76133(6) 0.09880(5) 0.08299(3) 0.02040(17) Uani 1 1 d .
P1 P 0.76093(6) -0.01102(5) 0.20536(3) 0.01996(17) Uani 1 1 d .
P2 P 0.55493(6) 0.20564(5) 0.13225(3) 0.01900(16) Uani 1 1 d .
N1 N 0.66746(18) 0.14963(15) 0.22983(10) 0.0184(5) Uani 1 1 d .
C1 C 0.6861(2) 0.12879(19) 0.01492(13) 0.0245(7) Uani 1 1 d .
C2 C 0.7333(3) 0.1760(2) -0.02208(15) 0.0410(9) Uani 1 1 d .
H2A H 0.8017 0.1965 -0.0121 0.049 Uiso 1 1 calc R
C3 C 0.6826(4) 0.1936(3) -0.07278(16) 0.0513(11) Uani 1 1 d .
H3A H 0.7164 0.2259 -0.0972 0.062 Uiso 1 1 calc R
C4 C 0.5834(3) 0.1646(2) -0.08819(15) 0.0412(9) Uani 1 1 d .
H4A H 0.5489 0.1764 -0.1232 0.049 Uiso 1 1 calc R
C5 C 0.5350(3) 0.1185(2) -0.05254(14) 0.0360(9) Uani 1 1 d .
H5A H 0.4661 0.0991 -0.0627 0.043 Uiso 1 1 calc R
C6 C 0.5862(2) 0.1001(2) -0.00183(14) 0.0301(7) Uani 1 1 d .
H6A H 0.5521 0.0670 0.0221 0.036 Uiso 1 1 calc R
C7 C 0.8334(2) -0.0026(2) 0.06769(13) 0.0235(7) Uani 1 1 d .
C8 C 0.9365(2) -0.0191(2) 0.08983(14) 0.0292(7) Uani 1 1 d .
H8A H 0.9732 0.0226 0.1130 0.035 Uiso 1 1 calc R
C9 C 0.9856(3) -0.0960(2) 0.07824(15) 0.0385(9) Uani 1 1 d .
H9A H 1.0552 -0.1060 0.0935 0.046 Uiso 1 1 calc R
C10 C 0.9336(3) -0.1575(2) 0.04473(15) 0.0404(9) Uani 1 1 d .
H10A H 0.9670 -0.2099 0.0373 0.049 Uiso 1 1 calc R
C11 C 0.8323(3) -0.1424(2) 0.02200(15) 0.0363(8) Uani 1 1 d .
H11A H 0.7963 -0.1844 -0.0012 0.044 Uiso 1 1 calc R
C12 C 0.7841(3) -0.0663(2) 0.03310(14) 0.0293(7) Uani 1 1 d .
H12A H 0.7151 -0.0566 0.0168 0.035 Uiso 1 1 calc R
C13 C 0.8620(2) 0.1875(2) 0.09948(13) 0.0252(7) Uani 1 1 d .
C14 C 0.9492(2) 0.1915(2) 0.07361(14) 0.0313(8) Uani 1 1 d .
H14A H 0.9608 0.1469 0.0491 0.038 Uiso 1 1 calc R
C15 C 1.0192(3) 0.2591(2) 0.08285(16) 0.0380(9) Uani 1 1 d .
H15A H 1.0773 0.2611 0.0643 0.046 Uiso 1 1 calc R
C16 C 1.0047(3) 0.3234(3) 0.11885(16) 0.0434(10) Uani 1 1 d .
H16A H 1.0525 0.3698 0.1251 0.052 Uiso 1 1 calc R
C17 C 0.9207(3) 0.3203(3) 0.14580(16) 0.0413(9) Uani 1 1 d .
H17A H 0.9109 0.3646 0.1708 0.050 Uiso 1 1 calc R
C18 C 0.8503(3) 0.2526(2) 0.13655(14) 0.0330(8) Uani 1 1 d .
H18A H 0.7932 0.2506 0.1558 0.040 Uiso 1 1 calc R
C19 C 0.5872(2) 0.27800(19) 0.18917(12) 0.0197(6) Uani 1 1 d .
C20 C 0.6844(2) 0.0973(2) 0.27573(12) 0.0216(6) Uani 1 1 d .
C21 C 0.7287(2) 0.01486(19) 0.27134(13) 0.0213(7) Uani 1 1 d .
C22 C 0.7471(2) -0.0405(2) 0.31519(13) 0.0258(7) Uani 1 1 d .
H22A H 0.7798 -0.0947 0.3112 0.031 Uiso 1 1 calc R
C23 C 0.7195(3) -0.0194(2) 0.36456(13) 0.0280(7) Uani 1 1 d .
C24 C 0.7404(3) -0.0786(2) 0.41252(15) 0.0416(9) Uani 1 1 d .
H24A H 0.6816 -0.0772 0.4325 0.062 Uiso 1 1 calc R
H24B H 0.8025 -0.0589 0.4358 0.062 Uiso 1 1 calc R
H24C H 0.7508 -0.1380 0.4005 0.062 Uiso 1 1 calc R
C25 C 0.6710(3) 0.0605(2) 0.36804(14) 0.0288(7) Uani 1 1 d .
H25A H 0.6487 0.0764 0.4009 0.035 Uiso 1 1 calc R
C26 C 0.6541(2) 0.11752(19) 0.32549(13) 0.0245(7) Uani 1 1 d .
H26A H 0.6214 0.1715 0.3299 0.029 Uiso 1 1 calc R
C27 C 0.7237(2) -0.12362(19) 0.19212(13) 0.0233(7) Uani 1 1 d .
C28 C 0.7685(3) -0.1706(2) 0.15428(15) 0.0342(8) Uani 1 1 d .
H28A H 0.8213 -0.1450 0.1373 0.041 Uiso 1 1 calc R
C29 C 0.7360(3) -0.2545(2) 0.14137(16) 0.0440(10) Uani 1 1 d .
H29A H 0.7672 -0.2865 0.1158 0.053 Uiso 1 1 calc R
C30 C 0.6580(3) -0.2922(2) 0.16566(15) 0.0425(10) Uani 1 1 d .
H30A H 0.6361 -0.3499 0.1570 0.051 Uiso 1 1 calc R
C31 C 0.6134(3) -0.2454(2) 0.20201(15) 0.0369(8) Uani 1 1 d .
H31A H 0.5597 -0.2708 0.2184 0.044 Uiso 1 1 calc R
C32 C 0.6449(2) -0.1620(2) 0.21534(13) 0.0280(7) Uani 1 1 d .
H32A H 0.6126 -0.1303 0.2406 0.034 Uiso 1 1 calc R
C33 C 0.9012(2) -0.0078(2) 0.21694(13) 0.0264(7) Uani 1 1 d .
C34 C 0.9442(3) 0.0756(2) 0.22079(14) 0.0357(8) Uani 1 1 d .
H34A H 0.9007 0.1252 0.2168 0.043 Uiso 1 1 calc R
C35 C 1.0508(3) 0.0859(3) 0.23040(16) 0.0499(11) Uani 1 1 d .
H35A H 1.0800 0.1425 0.2338 0.060 Uiso 1 1 calc R
C36 C 1.1139(3) 0.0137(3) 0.23499(17) 0.0544(12) Uani 1 1 d .
H36A H 1.1867 0.0206 0.2409 0.065 Uiso 1 1 calc R
C37 C 1.0718(3) -0.0682(3) 0.23101(17) 0.0526(12) Uani 1 1 d .
H37A H 1.1157 -0.1176 0.2340 0.063 Uiso 1 1 calc R
C38 C 0.9656(3) -0.0793(3) 0.22270(15) 0.0394(9) Uani 1 1 d .
H38A H 0.9371 -0.1361 0.2210 0.047 Uiso 1 1 calc R
C39 C 0.6453(2) 0.2383(2) 0.23383(13) 0.0216(7) Uani 1 1 d .
C40 C 0.6830(2) 0.2912(2) 0.27697(13) 0.0241(7) Uani 1 1 d .
H40A H 0.7269 0.2672 0.3066 0.029 Uiso 1 1 calc R
C41 C 0.6576(2) 0.3782(2) 0.27729(14) 0.0256(7) Uani 1 1 d .
H41A H 0.6833 0.4122 0.3077 0.031 Uiso 1 1 calc R
C42 C 0.5958(2) 0.4177(2) 0.23467(14) 0.0261(7) Uani 1 1 d .
C43 C 0.5617(2) 0.36670(19) 0.19034(14) 0.0238(7) Uani 1 1 d .
H43A H 0.5205 0.3921 0.1602 0.029 Uiso 1 1 calc R
C44 C 0.5667(3) 0.5116(2) 0.23793(15) 0.0336(8) Uani 1 1 d .
H44A H 0.5370 0.5323 0.2023 0.050 Uiso 1 1 calc R
H44B H 0.6282 0.5458 0.2511 0.050 Uiso 1 1 calc R
H44C H 0.5159 0.5180 0.2626 0.050 Uiso 1 1 calc R
C45 C 0.4261(2) 0.16438(19) 0.13584(12) 0.0204(6) Uani 1 1 d .
C46 C 0.3968(2) 0.08401(19) 0.11291(13) 0.0233(7) Uani 1 1 d .
H46A H 0.4464 0.0490 0.0990 0.028 Uiso 1 1 calc R
C47 C 0.2970(2) 0.0548(2) 0.11022(13) 0.0274(7) Uani 1 1 d .
H47A H 0.2778 0.0004 0.0939 0.033 Uiso 1 1 calc R
C48 C 0.2251(2) 0.1045(2) 0.13119(14) 0.0305(8) Uani 1 1 d .
H48A H 0.1558 0.0850 0.1285 0.037 Uiso 1 1 calc R
C49 C 0.2534(2) 0.1826(2) 0.15611(15) 0.0321(8) Uani 1 1 d .
H49A H 0.2045 0.2151 0.1722 0.039 Uiso 1 1 calc R
C50 C 0.3527(2) 0.2136(2) 0.15771(13) 0.0257(7) Uani 1 1 d .
H50A H 0.3711 0.2683 0.1737 0.031 Uiso 1 1 calc R
C51 C 0.5339(2) 0.27586(19) 0.07358(13) 0.0239(7) Uani 1 1 d .
C52 C 0.4457(3) 0.2699(2) 0.03639(14) 0.0355(8) Uani 1 1 d .
H52A H 0.3941 0.2286 0.0414 0.043 Uiso 1 1 calc R
C53 C 0.4318(3) 0.3234(3) -0.00808(15) 0.0443(10) Uani 1 1 d .
H53A H 0.3703 0.3190 -0.0330 0.053 Uiso 1 1 calc R
C54 C 0.5052(3) 0.3826(2) -0.01666(16) 0.0423(10) Uani 1 1 d .
H54A H 0.4948 0.4195 -0.0471 0.051 Uiso 1 1 calc R
C55 C 0.5936(3) 0.3881(3) 0.01891(18) 0.0525(11) Uani 1 1 d .
H55A H 0.6454 0.4284 0.0127 0.063 Uiso 1 1 calc R
C56 C 0.6091(3) 0.3357(2) 0.06401(17) 0.0450(10) Uani 1 1 d .
H56A H 0.6711 0.3406 0.0885 0.054 Uiso 1 1 calc R

loop_
_atom_site_aniso_label
_atom_site_aniso_U_11
_atom_site_aniso_U_22
_atom_site_aniso_U_33
_atom_site_aniso_U_23
_atom_site_aniso_U_13
_atom_site_aniso_U_12
Rh1 0.01620(10) 0.02179(10) 0.01577(13) -0.00020(11) 0.00473(8) 0.00200(10)
Si1 0.0197(4) 0.0260(4) 0.0161(4) -0.0009(4) 0.0048(3) 0.0000(4)
P1 0.0184(4) 0.0252(4) 0.0171(4) 0.0016(3) 0.0055(3) 0.0040(3)
P2 0.0175(3) 0.0210(3) 0.0190(4) 0.0001(3) 0.0041(3) 0.0012(3)
N1 0.0183(12) 0.0237(12) 0.0137(14) -0.0035(11) 0.0040(10) 0.0024(11)
C1 0.0294(17) 0.0262(14) 0.0177(18) -0.0017(14) 0.0024(13) 0.0035(14)
C2 0.053(2) 0.043(2) 0.025(2) 0.0060(18) 0.0000(17) -0.0108(19)
C3 0.075(3) 0.050(2) 0.027(2) 0.012(2) 0.001(2) -0.007(2)
C4 0.061(3) 0.042(2) 0.018(2) 0.0005(17) -0.0031(17) 0.018(2)
C5 0.0338(19) 0.046(2) 0.026(2) -0.0110(17) -0.0042(15) 0.0131(17)
C6 0.0303(17) 0.0372(17) 0.0229(18) -0.0051(17) 0.0041(13) 0.0080(17)
C7 0.0247(15) 0.0308(15) 0.0171(17) 0.0036(15) 0.0100(13) 0.0032(14)
C8 0.0246(16) 0.0428(18) 0.0217(19) 0.0003(16) 0.0082(13) 0.0016(16)
C9 0.0300(18) 0.050(2) 0.038(2) 0.008(2) 0.0127(16) 0.0166(19)
C10 0.051(2) 0.043(2) 0.031(2) -0.0006(19) 0.0187(18) 0.019(2)
C11 0.038(2) 0.0405(19) 0.032(2) -0.0049(18) 0.0085(16) 0.0106(18)
C12 0.0279(17) 0.0361(17) 0.0251(19) -0.0012(16) 0.0077(14) 0.0035(15)
C13 0.0217(15) 0.0351(16) 0.0191(18) 0.0019(15) 0.0035(13) -0.0008(15)
C14 0.0285(17) 0.0372(17) 0.030(2) 0.0004(17) 0.0098(14) -0.0016(16)
C15 0.0297(18) 0.047(2) 0.040(2) -0.0037(19) 0.0150(16) -0.0095(17)
C16 0.0310(19) 0.053(2) 0.047(3) -0.013(2) 0.0074(17) -0.0183(19)
C17 0.039(2) 0.047(2) 0.038(2) -0.0174(19) 0.0070(17) -0.0115(19)
C18 0.0275(17) 0.0421(18) 0.031(2) -0.0072(17) 0.0091(15) -0.0043(16)
C19 0.0168(14) 0.0256(14) 0.0178(17) -0.0013(14) 0.0062(12) -0.0003(13)
C20 0.0159(13) 0.0298(15) 0.0194(17) -0.0041(15) 0.0041(12) -0.0041(14)
C21 0.0168(14) 0.0261(14) 0.0218(18) -0.0024(14) 0.0056(12) -0.0003(13)
C22 0.0259(16) 0.0292(15) 0.0230(19) -0.0028(15) 0.0053(14) -0.0012(14)
C23 0.0346(18) 0.0310(16) 0.0196(19) 0.0022(15) 0.0083(14) -0.0040(15)
C24 0.063(3) 0.0395(19) 0.025(2) 0.0077(17) 0.0149(18) 0.0044(19)
C25 0.0316(17) 0.0374(17) 0.0197(19) -0.0076(16) 0.0111(14) -0.0033(16)
C26 0.0256(16) 0.0261(15) 0.0224(19) -0.0049(14) 0.0060(13) -0.0030(14)
C27 0.0267(16) 0.0249(14) 0.0184(17) 0.0032(14) 0.0036(13) 0.0037(14)
C28 0.045(2) 0.0298(16) 0.031(2) 0.0021(16) 0.0159(17) 0.0002(17)
C29 0.066(3) 0.0339(18) 0.035(2) -0.0041(18) 0.016(2) 0.0024(19)
C30 0.062(3) 0.0306(17) 0.035(2) -0.0022(17) 0.0083(19) -0.0097(19)
C31 0.039(2) 0.0410(19) 0.030(2) 0.0039(18) 0.0024(16) -0.0110(18)
C32 0.0265(16) 0.0357(17) 0.0211(18) 0.0008(15) 0.0008(13) 0.0038(15)
C33 0.0199(15) 0.0445(18) 0.0161(17) 0.0038(16) 0.0068(12) 0.0035(16)
C34 0.0279(17) 0.052(2) 0.028(2) 0.0032(18) 0.0056(14) 0.0011(17)
C35 0.0316(19) 0.077(3) 0.042(2) -0.001(2) 0.0051(17) -0.016(2)
C36 0.0177(17) 0.098(4) 0.048(3) 0.016(3) 0.0054(16) 0.004(2)
C37 0.032(2) 0.084(3) 0.043(3) 0.020(2) 0.0113(18) 0.023(2)
C38 0.0289(18) 0.056(2) 0.036(2) 0.0116(19) 0.0113(15) 0.0151(18)
C39 0.0157(14) 0.0278(15) 0.0230(18) -0.0035(15) 0.0082(12) -0.0020(13)
C40 0.0202(15) 0.0295(15) 0.0226(18) -0.0024(15) 0.0034(13) -0.0036(14)
C41 0.0196(15) 0.0298(15) 0.0282(19) -0.0095(15) 0.0059(13) -0.0071(14)
C42 0.0205(15) 0.0260(16) 0.033(2) -0.0071(16) 0.0090(13) -0.0030(14)
C43 0.0189(15) 0.0248(14) 0.0287(19) -0.0015(15) 0.0064(13) -0.0014(14)
C44 0.0279(17) 0.0242(15) 0.047(2) -0.0089(16) 0.0009(16) 0.0019(15)
C45 0.0185(14) 0.0260(14) 0.0173(17) 0.0052(14) 0.0050(12) 0.0000(13)
C46 0.0240(15) 0.0245(14) 0.0217(17) 0.0016(14) 0.0036(12) 0.0031(14)
C47 0.0289(17) 0.0308(15) 0.0213(19) 0.0022(15) -0.0002(14) -0.0050(15)
C48 0.0195(15) 0.0366(17) 0.035(2) 0.0086(17) 0.0015(13) -0.0037(16)
C49 0.0234(16) 0.0324(16) 0.042(2) -0.0017(17) 0.0101(15) 0.0008(15)
C50 0.0251(16) 0.0288(15) 0.0242(19) -0.0017(15) 0.0063(13) 0.0032(14)
C51 0.0289(16) 0.0227(14) 0.0222(18) -0.0017(14) 0.0107(14) 0.0044(14)
C52 0.046(2) 0.0419(19) 0.0181(19) 0.0068(17) 0.0018(15) -0.0018(18)
C53 0.048(2) 0.056(2) 0.028(2) 0.007(2) 0.0009(17) 0.010(2)
C54 0.058(3) 0.0406(19) 0.031(2) 0.0127(18) 0.0151(19) 0.019(2)
C55 0.058(3) 0.050(2) 0.053(3) 0.028(2) 0.020(2) -0.002(2)
C56 0.034(2) 0.049(2) 0.051(3) 0.018(2) 0.0054(18) -0.0046(19)

loop_
_atom_type_symbol
_atom_type_description
_atom_type_scat_dispersion_real
_atom_type_scat_dispersion_imag
_atom_type_scat_source
C C 0.0181 0.0091 'International Tables Vol C Tables 4.2.6.8 and 6.1.1.4'
H H 0.0000 0.0000 'International Tables Vol C Tables 4.2.6.8 and 6.1.1.4'
N N 0.0311 0.0180 'International Tables Vol C Tables 4.2.6.8 and 6.1.1.4'
Si Si 0.2541 0.3302 'International Tables Vol C Tables 4.2.6.8 and 6.1.1.4'
P P 0.2955 0.4335 'International Tables Vol C Tables 4.2.6.8 and 6.1.1.4'
Rh Rh 0.0927 3.6045 'International Tables Vol C Tables 4.2.6.8 and 6.1.1.4'

loop_
_geom_angle_atom_site_label_1
_geom_angle_atom_site_label_2
_geom_angle_atom_site_label_3
_geom_angle
N1 Rh1 P1 82.22(7)
N1 Rh1 P2 79.98(7)
P1 Rh1 P2 159.68(3)
N1 Rh1 Si1 141.65(7)
P1 Rh1 Si1 99.82(3)
P2 Rh1 Si1 100.22(3)
N1 Rh1 H1 166.1(11)
P1 Rh1 H1 94.1(12)
P2 Rh1 H1 100.9(12)
Si1 Rh1 H1 52.2(11)
C7 Si1 C13 106.55(14)
C7 Si1 C1 102.98(14)
C13 Si1 C1 105.95(14)
C7 Si1 Rh1 117.79(10)
C13 Si1 Rh1 105.49(10)
C1 Si1 Rh1 117.14(10)
C7 Si1 H1 95.3(9)
C13 Si1 H1 145.5(9)
C1 Si1 H1 94.3(10)
Rh1 Si1 H1 40.0(9)
C21 P1 C27 106.56(14)
C21 P1 C33 102.14(14)
C27 P1 C33 107.08(15)
C21 P1 Rh1 100.37(10)
C27 P1 Rh1 118.27(11)
C33 P1 Rh1 119.99(11)
C19 P2 C45 106.63(13)
C19 P2 C51 105.54(14)
C45 P2 C51 102.42(14)
C19 P2 Rh1 100.78(10)
C45 P2 Rh1 108.14(10)
C51 P2 Rh1 131.42(10)
C20 N1 C39 120.7(2)
C20 N1 Rh1 119.64(19)
C39 N1 Rh1 119.7(2)
C6 C1 C2 116.9(3)
C6 C1 Si1 122.6(2)
C2 C1 Si1 120.4(3)
C3 C2 C1 121.4(4)
C3 C2 H2A 119.3
C1 C2 H2A 119.3
C4 C3 C2 120.4(4)
C4 C3 H3A 119.8
C2 C3 H3A 119.8
C5 C4 C3 119.4(4)
C5 C4 H4A 120.3
C3 C4 H4A 120.3
C4 C5 C6 120.1(4)
C4 C5 H5A 119.9
C6 C5 H5A 119.9
C5 C6 C1 121.7(3)
C5 C6 H6A 119.1
C1 C6 H6A 119.1
C12 C7 C8 116.7(3)
C12 C7 Si1 120.2(2)
C8 C7 Si1 123.1(3)
C9 C8 C7 120.9(3)
C9 C8 H8A 119.5
C7 C8 H8A 119.5
C10 C9 C8 120.4(3)
C10 C9 H9A 119.8
C8 C9 H9A 119.8
C9 C10 C11 119.8(3)
C9 C10 H10A 120.1
C11 C10 H10A 120.1
C12 C11 C10 119.8(4)
C12 C11 H11A 120.1
C10 C11 H11A 120.1
C11 C12 C7 122.4(3)
C11 C12 H12A 118.8
C7 C12 H12A 118.8
C18 C13 C14 117.3(3)
C18 C13 Si1 121.4(2)
C14 C13 Si1 121.3(3)
C15 C14 C13 121.5(3)
C15 C14 H14A 119.2
C13 C14 H14A 119.2
C16 C15 C14 120.0(3)
C16 C15 H15A 120.0
C14 C15 H15A 120.0
C15 C16 C17 120.0(3)
C15 C16 H16A 120.0
C17 C16 H16A 120.0
C16 C17 C18 120.2(3)
C16 C17 H17A 119.9
C18 C17 H17A 119.9
C17 C18 C13 121.1(3)
C17 C18 H18A 119.5
C13 C18 H18A 119.5
C39 C19 C43 120.6(3)
C39 C19 P2 113.8(2)
C43 C19 P2 125.6(2)
N1 C20 C26 125.4(3)
N1 C20 C21 118.1(3)
C26 C20 C21 116.3(3)
C22 C21 C20 121.1(3)
C22 C21 P1 123.9(2)
C20 C21 P1 115.0(2)
C23 C22 C21 122.3(3)
C23 C22 H22A 118.9
C21 C22 H22A 118.9
C22 C23 C25 116.4(3)
C22 C23 C24 122.6(3)
C25 C23 C24 121.0(3)
C23 C24 H24A 109.5
C23 C24 H24B 109.5
H24A C24 H24B 109.5
C23 C24 H24C 109.5
H24A C24 H24C 109.5
H24B C24 H24C 109.5
C26 C25 C23 122.4(3)
C26 C25 H25A 118.8
C23 C25 H25A 118.8
C25 C26 C20 121.3(3)
C25 C26 H26A 119.3
C20 C26 H26A 119.3
C32 C27 C28 118.7(3)
C32 C27 P1 121.6(2)
C28 C27 P1 119.5(2)
C29 C28 C27 120.0(3)
C29 C28 H28A 120.0
C27 C28 H28A 120.0
C28 C29 C30 120.4(3)
C28 C29 H29A 119.8
C30 C29 H29A 119.8
C31 C30 C29 119.3(3)
C31 C30 H30A 120.3
C29 C30 H30A 120.3
C30 C31 C32 121.0(3)
C30 C31 H31A 119.5
C32 C31 H31A 119.5
C31 C32 C27 120.6(3)
C31 C32 H32A 119.7
C27 C32 H32A 119.7
C38 C33 C34 119.3(3)
C38 C33 P1 125.6(3)
C34 C33 P1 115.1(2)
C35 C34 C33 120.0(4)
C35 C34 H34A 120.0
C33 C34 H34A 120.0
C36 C35 C34 119.8(4)
C36 C35 H35A 120.1
C34 C35 H35A 120.1
C37 C36 C35 120.2(4)
C37 C36 H36A 119.9
C35 C36 H36A 119.9
C36 C37 C38 120.5(4)
C36 C37 H37A 119.8
C38 C37 H37A 119.8
C33 C38 C37 120.1(4)
C33 C38 H38A 119.9
C37 C38 H38A 119.9
C40 C39 N1 124.9(3)
C40 C39 C19 117.5(3)
N1 C39 C19 117.4(3)
C41 C40 C39 120.9(3)
C41 C40 H40A 119.5
C39 C40 H40A 119.5
C40 C41 C42 122.3(3)
C40 C41 H41A 118.8
C42 C41 H41A 118.8
C43 C42 C41 117.3(3)
C43 C42 C44 122.4(3)
C41 C42 C44 120.3(3)
C42 C43 C19 121.2(3)
C42 C43 H43A 119.4
C19 C43 H43A 119.4
C42 C44 H44A 109.5
C42 C44 H44B 109.5
H44A C44 H44B 109.5
C42 C44 H44C 109.5
H44A C44 H44C 109.5
H44B C44 H44C 109.5
C46 C45 C50 118.7(3)
C46 C45 P2 119.4(2)
C50 C45 P2 121.8(2)
C47 C46 C45 120.9(3)
C47 C46 H46A 119.6
C45 C46 H46A 119.6
C46 C47 C48 119.9(3)
C46 C47 H47A 120.1
C48 C47 H47A 120.1
C47 C48 C49 120.2(3)
C47 C48 H48A 119.9
C49 C48 H48A 119.9
C50 C49 C48 120.3(3)
C50 C49 H49A 119.9
C48 C49 H49A 119.9
C49 C50 C45 120.0(3)
C49 C50 H50A 120.0
C45 C50 H50A 120.0
C52 C51 C56 118.0(3)
C52 C51 P2 121.7(2)
C56 C51 P2 120.3(3)
C53 C52 C51 120.6(3)
C53 C52 H52A 119.7
C51 C52 H52A 119.7
C54 C53 C52 120.9(4)
C54 C53 H53A 119.6
C52 C53 H53A 119.6
C55 C54 C53 119.3(4)
C55 C54 H54A 120.3
C53 C54 H54A 120.3
C54 C55 C56 121.0(4)
C54 C55 H55A 119.5
C56 C55 H55A 119.5
C55 C56 C51 120.2(4)
C55 C56 H56A 119.9
C51 C56 H56A 119.9

loop_
_geom_bond_atom_site_label_1
_geom_bond_atom_site_label_2
_geom_bond_distance
Rh1 N1 2.069(2)
Rh1 P1 2.2844(8)
Rh1 P2 2.3017(8)
Rh1 Si1 2.3148(8)
Rh1 H1 1.49(3)
Si1 C7 1.893(3)
Si1 C13 1.903(3)
Si1 C1 1.908(3)
Si1 H1 1.83(3)
P1 C21 1.818(3)
P1 C27 1.819(3)
P1 C33 1.821(3)
P2 C19 1.817(3)
P2 C45 1.819(3)
P2 C51 1.820(3)
N1 C20 1.401(4)
N1 C39 1.402(4)
C1 C6 1.389(4)
C1 C2 1.395(5)
C2 C3 1.379(5)
C2 H2A 0.9500
C3 C4 1.377(6)
C3 H3A 0.9500
C4 C5 1.371(5)
C4 H4A 0.9500
C5 C6 1.384(5)
C5 H5A 0.9500
C6 H6A 0.9500
C7 C12 1.406(5)
C7 C8 1.409(4)
C8 C9 1.399(5)
C8 H8A 0.9500
C9 C10 1.382(5)
C9 H9A 0.9500
C10 C11 1.387(5)
C10 H10A 0.9500
C11 C12 1.379(4)
C11 H11A 0.9500
C12 H12A 0.9500
C13 C18 1.394(4)
C13 C14 1.397(4)
C14 C15 1.385(5)
C14 H14A 0.9500
C15 C16 1.374(5)
C15 H15A 0.9500
C16 C17 1.375(5)
C16 H16A 0.9500
C17 C18 1.391(5)
C17 H17A 0.9500
C18 H18A 0.9500
C19 C39 1.405(4)
C19 C43 1.407(4)
C20 C26 1.404(4)
C20 C21 1.407(4)
C21 C22 1.389(4)
C22 C23 1.384(4)
C22 H22A 0.9500
C23 C25 1.394(4)
C23 C24 1.507(5)
C24 H24A 0.9800
C24 H24B 0.9800
C24 H24C 0.9800
C25 C26 1.378(5)
C25 H25A 0.9500
C26 H26A 0.9500
C27 C32 1.391(4)
C27 C28 1.393(4)
C28 C29 1.384(5)
C28 H28A 0.9500
C29 C30 1.393(5)
C29 H29A 0.9500
C30 C31 1.362(5)
C30 H30A 0.9500
C31 C32 1.376(5)
C31 H31A 0.9500
C32 H32A 0.9500
C33 C38 1.382(5)
C33 C34 1.400(5)
C34 C35 1.392(5)
C34 H34A 0.9500
C35 C36 1.382(6)
C35 H35A 0.9500
C36 C37 1.375(6)
C36 H36A 0.9500
C37 C38 1.388(5)
C37 H37A 0.9500
C38 H38A 0.9500
C39 C40 1.391(4)
C40 C41 1.380(4)
C40 H40A 0.9500
C41 C42 1.389(5)
C41 H41A 0.9500
C42 C43 1.386(5)
C42 C44 1.500(4)
C43 H43A 0.9500
C44 H44A 0.9800
C44 H44B 0.9800
C44 H44C 0.9800
C45 C46 1.396(4)
C45 C50 1.399(4)
C46 C47 1.376(4)
C46 H46A 0.9500
C47 C48 1.378(4)
C47 H47A 0.9500
C48 C49 1.383(5)
C48 H48A 0.9500
C49 C50 1.382(4)
C49 H49A 0.9500
C50 H50A 0.9500
C51 C52 1.382(5)
C51 C56 1.396(4)
C52 C53 1.382(5)
C52 H52A 0.9500
C53 C54 1.365(5)
C53 H53A 0.9500
C54 C55 1.361(6)
C54 H54A 0.9500
C55 C56 1.384(5)
C55 H55A 0.9500
C56 H56A 0.9500

loop_
_platon_squeeze_void_nr
_platon_squeeze_void_average_x
_platon_squeeze_void_average_y
_platon_squeeze_void_average_z
_platon_squeeze_void_volume
_platon_squeeze_void_count_electrons
_platon_squeeze_void_content
1 0.000 0.000 0.500 408 101 ' '
2 0.000 0.500 1.000 408 101 ' '
